data_7111476
loop_
_publ_author_name
'Do, Loi'
'Halper, Sara R.'
'Cohen, Seth M.'

_publ_section_title
;
 Helical coordination polymers and cyclic dimers formed from heteroleptic
 thioether-dipyrrinato copper(ii) complexes
;
_journal_issue 23
_journal_name_full 'Chemical Communications'
_journal_page_first 2662
_journal_page_last 2663
_journal_paper_doi 10.1039/b411991f
_journal_year 2004
_chemical_formula_sum 'C21 H14 Cu F6 N2 O2 S'
_chemical_formula_weight 535.94
_chemical_name_systematic
;
?
;
_space_group_IT_number 14
_symmetry_cell_setting monoclinic
_symmetry_space_group_name_Hall '-P 2yn'
_symmetry_space_group_name_H-M 'P 1 21/n 1'
_atom_sites_solution_hydrogens geom
_atom_sites_solution_primary direct
_atom_sites_solution_secondary difmap
_audit_creation_method SHELXL-97
_cell_angle_alpha 90.00
_cell_angle_beta 96.5230(10)
_cell_angle_gamma 90.00
_cell_formula_units_Z 8
_cell_length_a 12.8881(11)
_cell_length_b 16.6327(14)
_cell_length_c 19.7978(17)
_cell_measurement_reflns_used 5640
_cell_measurement_temperature 100(2)
_cell_measurement_theta_max 27.45
_cell_measurement_theta_min 2.17
_cell_volume 4216.5(6)
_computing_cell_refinement 'Bruker SMART'
_computing_data_collection 'Bruker SMART'
_computing_data_reduction 'Bruker SAINT'
_computing_molecular_graphics 'Bruker SHELXTL'
_computing_publication_material 'Bruker SHELXTL'
_computing_structure_refinement 'SHELXL-97 (Sheldrick, 1997)'
_computing_structure_solution 'SHELXS-97 (Sheldrick, 1990)'
_diffrn_ambient_temperature 100(2)
_diffrn_measured_fraction_theta_full 0.972
_diffrn_measured_fraction_theta_max 0.972
_diffrn_measurement_device_type 'CCD area detector'
_diffrn_measurement_method 'phi and omega scans'
_diffrn_radiation_monochromator graphite
_diffrn_radiation_source 'fine-focus sealed tube'
_diffrn_radiation_type MoK\a
_diffrn_radiation_wavelength 0.71073
_diffrn_reflns_av_R_equivalents 0.0313
_diffrn_reflns_av_sigmaI/netI 0.0297
_diffrn_reflns_limit_h_max 16
_diffrn_reflns_limit_h_min -16
_diffrn_reflns_limit_k_max 20
_diffrn_reflns_limit_k_min -21
_diffrn_reflns_limit_l_max 25
_diffrn_reflns_limit_l_min -24
_diffrn_reflns_number 34862
_diffrn_reflns_theta_full 27.54
_diffrn_reflns_theta_max 27.54
_diffrn_reflns_theta_min 1.60
_exptl_absorpt_coefficient_mu 1.210
_exptl_absorpt_correction_T_max 1.000000
_exptl_absorpt_correction_T_min 0.806529
_exptl_absorpt_correction_type multi-scan
_exptl_absorpt_process_details SADABS
_exptl_crystal_colour Red
_exptl_crystal_density_diffrn 1.689
_exptl_crystal_density_meas 0
_exptl_crystal_density_method 'not measured'
_exptl_crystal_description block
_exptl_crystal_F_000 2152
_exptl_crystal_size_max 0.30
_exptl_crystal_size_mid 0.21
_exptl_crystal_size_min 0.17
_refine_diff_density_max 0.691
_refine_diff_density_min -0.367
_refine_diff_density_rms 0.081
_refine_ls_extinction_method none
_refine_ls_goodness_of_fit_ref 1.025
_refine_ls_hydrogen_treatment mixed
_refine_ls_matrix_type full
_refine_ls_number_parameters 597
_refine_ls_number_reflns 9446
_refine_ls_number_restraints 0
_refine_ls_restrained_S_all 1.025
_refine_ls_R_factor_all 0.0478
_refine_ls_R_factor_gt 0.0368
_refine_ls_shift/su_max 0.002
_refine_ls_shift/su_mean 0.000
_refine_ls_structure_factor_coef Fsqd
_refine_ls_weighting_details 'calc w=1/[\s^2^(Fo^2^)+(0.0517P)^2^+2.2473P] where P=(Fo^2^+2Fc^2^)/3'
_refine_ls_weighting_scheme calc
_refine_ls_wR_factor_gt 0.0907
_refine_ls_wR_factor_ref 0.0960
_reflns_number_gt 7776
_reflns_number_total 9446
_reflns_threshold_expression >2sigma(I)
_cod_data_source_file b411991fsup1.cif
_cod_data_source_block '[Cu(3-mtdpm)(hfacac)]'
_cod_depositor_comments
;
The following automatic conversions were performed:

'_symmetry_cell_setting' value 'Monoclinic' changed to 'monoclinic'
according to /home/saulius/struct/CIF-dictionaries/cif_core.dic
dictionary named 'cif_core.dic' version 2.4.2 from 2011-04-26.

Automatic conversion script
Id: cif_fix_values 1891 2012-01-12 08:04:46Z andrius 
;
_cod_original_sg_symbol_H-M P2(1)/n
_cod_database_code 7111476

loop_
_symmetry_equiv_pos_as_xyz
'x, y, z'
'-x+1/2, y+1/2, -z+1/2'
'-x, -y, -z'
'x-1/2, -y-1/2, z-1/2'

loop_
_atom_site_label
_atom_site_type_symbol
_atom_site_fract_x
_atom_site_fract_y
_atom_site_fract_z
_atom_site_U_iso_or_equiv
_atom_site_adp_type
_atom_site_occupancy
_atom_site_symmetry_multiplicity
_atom_site_calc_flag
_atom_site_refinement_flags
Cu1 Cu 0.20331(2) 0.730003(14) 1.047525(12) 0.01823(7) Uani 1 1 d .
O1 O 0.20829(12) 0.82778(9) 1.10435(7) 0.0233(3) Uani 1 1 d .
O2 O 0.13222(12) 0.67387(8) 1.11676(7) 0.0216(3) Uani 1 1 d .
N2 N 0.19080(13) 0.63543(10) 0.98989(8) 0.0194(4) Uani 1 1 d .
N1 N 0.29099(14) 0.78416(10) 0.98898(8) 0.0196(4) Uani 1 1 d .
C4 C 0.30916(17) 0.76075(13) 0.92370(10) 0.0218(4) Uani 1 1 d .
C19 C 0.11222(17) 0.78239(13) 1.19266(11) 0.0223(4) Uani 1 1 d .
H19 H 0.0837 0.7978 1.2329 0.027 Uiso 1 1 calc R
C6 C 0.21730(16) 0.62953(13) 0.92343(10) 0.0201(4) Uani 1 1 d .
C18 C 0.16216(16) 0.83876(12) 1.15605(10) 0.0199(4) Uani 1 1 d .
C1 C 0.34311(16) 0.85268(13) 1.00281(11) 0.0230(4) Uani 1 1 d .
H1 H 0.3437 0.8819 1.0441 0.028 Uiso 1 1 calc R
C20 C 0.10416(16) 0.70319(13) 1.17003(10) 0.0200(4) Uani 1 1 d .
C9 C 0.13906(17) 0.56831(13) 1.00137(11) 0.0230(4) Uani 1 1 d .
H9 H 0.1111 0.5568 1.0427 0.028 Uiso 1 1 calc R
C17 C 0.16171(19) 0.92715(13) 1.17765(11) 0.0262(5) Uani 1 1 d .
Cu2 Cu 0.53938(2) 0.772460(14) 0.080177(12) 0.01937(7) Uani 1 1 d .
O3 O 0.61884(12) 0.83522(9) 0.01865(7) 0.0254(3) Uani 1 1 d .
N3 N 0.54302(14) 0.86346(10) 0.14109(8) 0.0206(4) Uani 1 1 d .
O4 O 0.53693(12) 0.68187(9) 0.01696(7) 0.0244(3) Uani 1 1 d .
N4 N 0.45278(14) 0.71055(10) 0.13511(8) 0.0191(4) Uani 1 1 d .
C22 C 0.58966(18) 0.93378(13) 0.13284(11) 0.0254(5) Uani 1 1 d .
H22 H 0.6192 0.9488 0.0929 0.030 Uiso 1 1 calc R
C41 C 0.58287(16) 0.67685(13) -0.03556(10) 0.0221(4) Uani 1 1 d .
C25 C 0.51198(16) 0.86418(12) 0.20660(10) 0.0201(4) Uani 1 1 d .
C40 C 0.63830(17) 0.73614(13) -0.06536(11) 0.0256(5) Uani 1 1 d .
H40 H 0.6684 0.7250 -0.1060 0.031 Uiso 1 1 calc R
C27 C 0.43243(16) 0.72824(12) 0.20136(10) 0.0189(4) Uani 1 1 d .
C39 C 0.64980(17) 0.81187(14) -0.03579(11) 0.0246(5) Uani 1 1 d .
C38 C 0.70372(19) 0.87856(15) -0.07226(12) 0.0314(5) Uani 1 1 d .
C30 C 0.40791(16) 0.63914(12) 0.11934(10) 0.0212(4) Uani 1 1 d .
H30 H 0.4098 0.6126 0.0770 0.025 Uiso 1 1 calc R
C42 C 0.57808(18) 0.59212(14) -0.06576(11) 0.0269(5) Uani 1 1 d .
F12 F 0.48619(10) 0.55748(8) -0.06101(6) 0.0319(3) Uani 1 1 d .
F2 F 0.25459(12) 0.96069(8) 1.17723(7) 0.0388(3) Uani 1 1 d .
F3 F 0.13279(12) 0.93752(8) 1.23929(7) 0.0387(4) Uani 1 1 d .
F11 F 0.59483(12) 0.59132(9) -0.13126(6) 0.0380(3) Uani 1 1 d .
F9 F 0.75137(13) 0.85234(9) -0.12389(8) 0.0469(4) Uani 1 1 d .
F8 F 0.63407(12) 0.93297(9) -0.09641(8) 0.0442(4) Uani 1 1 d .
F10 F 0.65112(11) 0.54619(8) -0.03202(7) 0.0344(3) Uani 1 1 d .
F7 F 0.77544(13) 0.91604(11) -0.02978(8) 0.0514(4) Uani 1 1 d .
F5 F 0.12202(10) 0.58237(8) 1.23173(7) 0.0342(3) Uani 1 1 d .
F6 F -0.02856(11) 0.60815(9) 1.17952(8) 0.0427(4) Uani 1 1 d .
F4 F 0.02571(15) 0.67191(9) 1.27035(8) 0.0530(5) Uani 1 1 d .
F1 F 0.09477(14) 0.96771(9) 1.13413(8) 0.0494(4) Uani 1 1 d .
C28 C 0.37303(16) 0.66431(12) 0.22444(10) 0.0209(4) Uani 1 1 d .
H28 H 0.3482 0.6606 0.2677 0.025 Uiso 1 1 calc R
C24 C 0.54212(16) 0.93923(13) 0.23702(11) 0.0231(4) Uani 1 1 d .
H24 H 0.5313 0.9561 0.2815 0.028 Uiso 1 1 calc R
C11 C 0.25591(17) 0.73467(14) 0.77141(11) 0.0238(4) Uani 1 1 d .
H11 H 0.2190 0.7804 0.7846 0.029 Uiso 1 1 calc R
C26 C 0.46236(16) 0.80022(12) 0.23493(10) 0.0188(4) Uani 1 1 d .
C5 C 0.27096(16) 0.68929(13) 0.89213(10) 0.0205(4) Uani 1 1 d .
C3 C 0.37538(17) 0.81862(13) 0.89834(11) 0.0245(5) Uani 1 1 d .
H3 H 0.4003 0.8180 0.8550 0.029 Uiso 1 1 calc R
C7 C 0.17889(17) 0.55495(13) 0.89588(11) 0.0236(4) Uani 1 1 d .
H7 H 0.1854 0.5354 0.8515 0.028 Uiso 1 1 calc R
C29 C 0.35790(17) 0.60878(13) 0.17309(11) 0.0234(4) Uani 1 1 d .
H29 H 0.3208 0.5595 0.1738 0.028 Uiso 1 1 calc R
C10 C 0.29097(16) 0.67703(13) 0.81953(10) 0.0221(4) Uani 1 1 d .
S1 S 0.23362(5) 0.79468(4) 0.63843(3) 0.02979(14) Uani 1 1 d .
C32 C 0.48195(16) 0.75382(13) 0.35565(10) 0.0210(4) Uani 1 1 d .
H32 H 0.5233 0.7105 0.3426 0.025 Uiso 1 1 calc R
C12 C 0.27481(17) 0.72549(14) 0.70361(11) 0.0251(5) Uani 1 1 d .
C2 C 0.39698(17) 0.87584(13) 0.94796(11) 0.0253(5) Uani 1 1 d .
H2 H 0.4399 0.9220 0.9457 0.030 Uiso 1 1 calc R
C8 C 0.13098(17) 0.51644(13) 0.94461(11) 0.0261(5) Uani 1 1 d .
H8 H 0.0987 0.4650 0.9411 0.031 Uiso 1 1 calc R
C31 C 0.43977(16) 0.80893(13) 0.30692(10) 0.0201(4) Uani 1 1 d .
C36 C 0.37930(17) 0.87238(14) 0.32671(11) 0.0251(5) Uani 1 1 d .
H36 H 0.3498 0.9101 0.2940 0.030 Uiso 1 1 calc R
C23 C 0.58964(18) 0.98282(13) 0.19059(12) 0.0272(5) Uani 1 1 d .
H23 H 0.6171 1.0357 0.1963 0.033 Uiso 1 1 calc R
C14 C 0.36276(19) 0.60102(15) 0.73220(12) 0.0323(5) Uani 1 1 d .
H14 H 0.3994 0.5552 0.7188 0.039 Uiso 1 1 calc R
C13 C 0.32839(18) 0.65823(15) 0.68468(11) 0.0301(5) Uani 1 1 d .
H13 H 0.3414 0.6517 0.6387 0.036 Uiso 1 1 calc R
C15 C 0.34430(17) 0.60977(14) 0.79987(11) 0.0270(5) Uani 1 1 d .
H15 H 0.3681 0.5700 0.8324 0.032 Uiso 1 1 calc R
S2 S 0.51314(5) 0.69615(4) 0.48907(3) 0.03093(14) Uani 1 1 d .
C33 C 0.46375(17) 0.76201(14) 0.42332(11) 0.0248(5) Uani 1 1 d .
C21 C 0.05515(17) 0.64102(13) 1.21366(11) 0.0246(5) Uani 1 1 d .
C35 C 0.36233(18) 0.88027(15) 0.39435(12) 0.0297(5) Uani 1 1 d .
H35 H 0.3214 0.9237 0.4077 0.036 Uiso 1 1 calc R
C16 C 0.1839(2) 0.87851(14) 0.68172(12) 0.0365(6) Uani 1 1 d .
H16A H 0.1265 0.8605 0.7065 0.055 Uiso 1 1 calc R
H16B H 0.1583 0.9197 0.6485 0.055 Uiso 1 1 calc R
H16C H 0.2397 0.9012 0.7138 0.055 Uiso 1 1 calc R
C34 C 0.40403(18) 0.82591(15) 0.44230(11) 0.0293(5) Uani 1 1 d .
H34 H 0.3920 0.8321 0.4885 0.035 Uiso 1 1 calc R
C37 C 0.5667(2) 0.61386(14) 0.44561(12) 0.0395(6) Uani 1 1 d .
H37A H 0.5124 0.5909 0.4125 0.059 Uiso 1 1 calc R
H37B H 0.5922 0.5725 0.4787 0.059 Uiso 1 1 calc R
H37C H 0.6246 0.6332 0.4220 0.059 Uiso 1 1 calc R

loop_
_atom_site_aniso_label
_atom_site_aniso_U_11
_atom_site_aniso_U_22
_atom_site_aniso_U_33
_atom_site_aniso_U_23
_atom_site_aniso_U_13
_atom_site_aniso_U_12
Cu1 0.02420(14) 0.01730(13) 0.01413(13) 0.00141(9) 0.00626(10) 0.00015(10)
O1 0.0327(8) 0.0220(8) 0.0166(7) 0.0001(6) 0.0084(6) -0.0038(6)
O2 0.0285(8) 0.0201(7) 0.0177(7) 0.0014(6) 0.0086(6) 0.0010(6)
N2 0.0239(9) 0.0195(9) 0.0153(8) 0.0022(6) 0.0043(7) 0.0033(7)
N1 0.0230(9) 0.0214(9) 0.0150(8) 0.0020(7) 0.0045(7) 0.0012(7)
C4 0.0226(11) 0.0269(11) 0.0166(10) 0.0036(8) 0.0050(8) 0.0036(9)
C19 0.0280(11) 0.0223(10) 0.0181(10) 0.0005(8) 0.0089(9) 0.0016(9)
C6 0.0213(10) 0.0234(10) 0.0154(9) 0.0001(8) 0.0014(8) 0.0067(8)
C18 0.0228(10) 0.0202(10) 0.0165(9) 0.0003(8) 0.0007(8) 0.0022(8)
C1 0.0246(11) 0.0236(11) 0.0211(10) 0.0021(8) 0.0042(9) 0.0014(9)
C20 0.0197(10) 0.0216(10) 0.0194(10) 0.0039(8) 0.0057(8) 0.0010(8)
C9 0.0272(11) 0.0206(10) 0.0218(10) 0.0024(8) 0.0047(9) 0.0020(9)
C17 0.0373(13) 0.0223(11) 0.0195(10) -0.0005(8) 0.0054(9) -0.0007(10)
Cu2 0.02710(15) 0.01708(13) 0.01502(13) 0.00132(9) 0.00706(10) 0.00162(10)
O3 0.0324(9) 0.0238(8) 0.0216(7) 0.0039(6) 0.0099(6) 0.0020(6)
N3 0.0269(9) 0.0173(8) 0.0183(8) 0.0023(7) 0.0053(7) 0.0036(7)
O4 0.0333(9) 0.0252(8) 0.0160(7) -0.0002(6) 0.0082(6) 0.0011(7)
N4 0.0244(9) 0.0188(8) 0.0150(8) 0.0001(6) 0.0060(7) 0.0024(7)
C22 0.0312(12) 0.0183(10) 0.0274(11) 0.0019(8) 0.0069(9) 0.0005(9)
C41 0.0224(11) 0.0273(11) 0.0166(10) 0.0007(8) 0.0027(8) 0.0066(9)
C25 0.0227(10) 0.0194(10) 0.0182(10) -0.0001(8) 0.0024(8) 0.0064(8)
C40 0.0306(12) 0.0283(11) 0.0197(10) 0.0046(9) 0.0102(9) 0.0087(10)
C27 0.0203(10) 0.0224(10) 0.0147(9) 0.0006(8) 0.0042(8) 0.0037(8)
C39 0.0235(11) 0.0288(12) 0.0229(11) 0.0084(9) 0.0078(9) 0.0086(9)
C38 0.0308(13) 0.0319(13) 0.0339(13) 0.0091(10) 0.0139(10) 0.0061(10)
C30 0.0264(11) 0.0203(10) 0.0174(10) -0.0018(8) 0.0049(8) 0.0011(8)
C42 0.0293(12) 0.0329(12) 0.0194(10) -0.0028(9) 0.0065(9) 0.0011(10)
F12 0.0325(7) 0.0375(8) 0.0264(7) -0.0073(6) 0.0069(6) -0.0035(6)
F2 0.0523(9) 0.0282(7) 0.0384(8) -0.0054(6) 0.0150(7) -0.0168(7)
F3 0.0645(10) 0.0273(7) 0.0281(7) -0.0099(6) 0.0217(7) -0.0075(7)
F11 0.0509(9) 0.0446(9) 0.0215(7) -0.0110(6) 0.0171(6) -0.0037(7)
F9 0.0593(10) 0.0417(9) 0.0474(9) 0.0127(7) 0.0395(8) 0.0092(8)
F8 0.0428(9) 0.0364(8) 0.0577(10) 0.0279(7) 0.0239(7) 0.0131(7)
F10 0.0351(8) 0.0283(7) 0.0397(8) -0.0017(6) 0.0038(6) 0.0082(6)
F7 0.0444(9) 0.0598(11) 0.0515(10) 0.0088(8) 0.0112(8) -0.0215(8)
F5 0.0329(7) 0.0318(7) 0.0390(8) 0.0181(6) 0.0094(6) 0.0033(6)
F6 0.0312(8) 0.0461(9) 0.0494(9) 0.0197(7) -0.0019(7) -0.0140(7)
F4 0.0915(13) 0.0319(8) 0.0453(9) -0.0013(7) 0.0507(9) -0.0085(8)
F1 0.0734(11) 0.0262(8) 0.0440(9) -0.0021(6) -0.0130(8) 0.0186(8)
C28 0.0228(10) 0.0239(11) 0.0170(10) 0.0011(8) 0.0064(8) 0.0007(8)
C24 0.0248(11) 0.0210(10) 0.0232(10) -0.0049(8) 0.0015(9) 0.0038(9)
C11 0.0226(11) 0.0295(12) 0.0198(10) -0.0002(8) 0.0051(8) -0.0027(9)
C26 0.0183(10) 0.0216(10) 0.0167(10) -0.0004(8) 0.0021(8) 0.0063(8)
C5 0.0204(10) 0.0263(11) 0.0149(9) 0.0014(8) 0.0019(8) 0.0067(8)
C3 0.0243(11) 0.0306(12) 0.0197(10) 0.0058(9) 0.0071(9) 0.0017(9)
C7 0.0247(11) 0.0246(11) 0.0212(10) -0.0034(8) 0.0007(8) 0.0054(9)
C29 0.0273(11) 0.0211(11) 0.0225(10) 0.0007(8) 0.0066(9) -0.0025(9)
C10 0.0194(10) 0.0304(11) 0.0167(10) -0.0011(8) 0.0032(8) -0.0009(9)
S1 0.0341(3) 0.0365(3) 0.0184(3) 0.0049(2) 0.0014(2) -0.0110(3)
C32 0.0201(10) 0.0234(10) 0.0200(10) -0.0028(8) 0.0044(8) -0.0036(8)
C12 0.0223(11) 0.0346(12) 0.0181(10) 0.0001(9) 0.0013(8) -0.0073(9)
C2 0.0249(11) 0.0253(11) 0.0269(11) 0.0068(9) 0.0076(9) -0.0026(9)
C8 0.0276(12) 0.0228(11) 0.0274(11) -0.0025(9) 0.0015(9) 0.0003(9)
C31 0.0189(10) 0.0262(11) 0.0154(9) -0.0025(8) 0.0020(8) -0.0006(8)
C36 0.0205(10) 0.0286(12) 0.0264(11) -0.0065(9) 0.0035(9) 0.0017(9)
C23 0.0324(12) 0.0184(10) 0.0309(12) -0.0019(9) 0.0038(10) -0.0005(9)
C14 0.0308(12) 0.0391(14) 0.0282(12) -0.0076(10) 0.0083(10) 0.0031(10)
C13 0.0293(12) 0.0425(14) 0.0196(11) -0.0047(10) 0.0073(9) -0.0048(11)
C15 0.0266(11) 0.0320(12) 0.0225(11) -0.0022(9) 0.0030(9) 0.0026(9)
S2 0.0366(3) 0.0385(3) 0.0171(3) 0.0030(2) 0.0006(2) -0.0149(3)
C33 0.0235(11) 0.0328(12) 0.0186(10) -0.0026(9) 0.0039(9) -0.0110(9)
C21 0.0295(12) 0.0236(11) 0.0228(11) 0.0019(8) 0.0114(9) 0.0003(9)
C35 0.0241(11) 0.0362(13) 0.0301(12) -0.0156(10) 0.0087(9) -0.0015(10)
C16 0.0522(16) 0.0264(12) 0.0286(12) 0.0026(10) -0.0059(11) -0.0107(11)
C34 0.0261(11) 0.0414(13) 0.0214(11) -0.0114(10) 0.0079(9) -0.0102(10)
C37 0.0610(18) 0.0241(12) 0.0297(13) 0.0025(10) -0.0110(12) -0.0100(12)

loop_
_atom_type_symbol
_atom_type_description
_atom_type_scat_dispersion_real
_atom_type_scat_dispersion_imag
_atom_type_scat_source
C C 0.0033 0.0016 'International Tables Vol C Tables 4.2.6.8 and 6.1.1.4'
H H 0.0000 0.0000 'International Tables Vol C Tables 4.2.6.8 and 6.1.1.4'
N N 0.0061 0.0033 'International Tables Vol C Tables 4.2.6.8 and 6.1.1.4'
O O 0.0106 0.0060 'International Tables Vol C Tables 4.2.6.8 and 6.1.1.4'
F F 0.0171 0.0103 'International Tables Vol C Tables 4.2.6.8 and 6.1.1.4'
S S 0.1246 0.1234 'International Tables Vol C Tables 4.2.6.8 and 6.1.1.4'
Cu Cu 0.3201 1.2651 'International Tables Vol C Tables 4.2.6.8 and 6.1.1.4'

loop_
_geom_angle_atom_site_label_1
_geom_angle_atom_site_label_2
_geom_angle_atom_site_label_3
_geom_angle
N1 Cu1 N2 92.31(7)
N1 Cu1 O2 171.69(7)
N2 Cu1 O2 90.62(7)
N1 Cu1 O1 88.54(7)
N2 Cu1 O1 176.94(7)
O2 Cu1 O1 88.93(6)
C18 O1 Cu1 126.68(14)
C20 O2 Cu1 127.14(14)
C9 N2 C6 106.36(17)
C9 N2 Cu1 126.07(14)
C6 N2 Cu1 126.66(14)
C1 N1 C4 107.14(18)
C1 N1 Cu1 126.16(14)
C4 N1 Cu1 126.68(15)
N1 C4 C5 124.11(19)
N1 C4 C3 108.08(19)
C5 C4 C3 127.7(2)
C18 C19 C20 119.58(19)
C5 C6 N2 123.61(19)
C5 C6 C7 128.31(19)
N2 C6 C7 108.08(18)
O1 C18 C19 128.25(19)
O1 C18 C17 112.65(18)
C19 C18 C17 119.09(18)
N1 C1 C2 110.86(19)
O2 C20 C19 128.44(19)
O2 C20 C21 112.95(18)
C19 C20 C21 118.61(18)
N2 C9 C8 111.68(19)
F2 C17 F3 107.46(18)
F2 C17 F1 107.62(19)
F3 C17 F1 107.47(19)
F2 C17 C18 111.80(19)
F3 C17 C18 113.08(18)
F1 C17 C18 109.18(17)
N3 Cu2 N4 92.33(7)
N3 Cu2 O4 178.70(7)
N4 Cu2 O4 88.93(7)
N3 Cu2 O3 89.62(7)
N4 Cu2 O3 175.69(7)
O4 Cu2 O3 89.10(6)
C39 O3 Cu2 127.19(15)
C22 N3 C25 106.62(17)
C22 N3 Cu2 126.15(15)
C25 N3 Cu2 126.56(14)
C41 O4 Cu2 127.28(15)
C30 N4 C27 106.42(17)
C30 N4 Cu2 126.83(14)
C27 N4 Cu2 126.54(14)
N3 C22 C23 111.59(19)
O4 C41 C40 128.2(2)
O4 C41 C42 112.52(19)
C40 C41 C42 119.24(18)
C26 C25 N3 124.02(18)
C26 C25 C24 128.08(19)
N3 C25 C24 107.89(18)
C41 C40 C39 120.0(2)
N4 C27 C26 123.62(18)
N4 C27 C28 108.10(17)
C26 C27 C28 128.18(19)
O3 C39 C40 127.9(2)
O3 C39 C38 112.8(2)
C40 C39 C38 119.33(19)
F9 C38 F8 107.51(19)
F9 C38 F7 107.0(2)
F8 C38 F7 107.5(2)
F9 C38 C39 113.6(2)
F8 C38 C39 109.85(19)
F7 C38 C39 111.13(19)
N4 C30 C29 111.48(18)
F12 C42 F10 107.48(19)
F12 C42 F11 107.88(18)
F10 C42 F11 107.32(18)
F12 C42 C41 111.61(18)
F10 C42 C41 109.74(17)
F11 C42 C41 112.59(19)
C29 C28 C27 107.66(18)
C23 C24 C25 107.59(19)
C10 C11 C12 120.2(2)
C25 C26 C27 125.17(19)
C25 C26 C31 117.30(18)
C27 C26 C31 117.52(18)
C6 C5 C4 124.83(19)
C6 C5 C10 118.39(19)
C4 C5 C10 116.78(19)
C2 C3 C4 107.39(19)
C8 C7 C6 107.74(19)
C28 C29 C30 106.35(19)
C11 C10 C15 119.68(19)
C11 C10 C5 118.95(19)
C15 C10 C5 121.37(19)
C12 S1 C16 104.57(11)
C33 C32 C31 120.4(2)
C13 C12 C11 119.5(2)
C13 C12 S1 116.45(17)
C11 C12 S1 124.02(18)
C3 C2 C1 106.5(2)
C7 C8 C9 106.1(2)
C36 C31 C32 119.29(19)
C36 C31 C26 121.15(19)
C32 C31 C26 119.54(18)
C35 C36 C31 119.8(2)
C24 C23 C22 106.29(19)
C13 C14 C15 120.5(2)
C14 C13 C12 120.3(2)
C10 C15 C14 119.7(2)
C33 S2 C37 104.24(11)
C34 C33 C32 119.6(2)
C34 C33 S2 116.12(16)
C32 C33 S2 124.26(18)
F5 C21 F6 107.53(18)
F5 C21 F4 107.24(18)
F6 C21 F4 107.25(19)
F5 C21 C20 110.67(17)
F6 C21 C20 110.84(17)
F4 C21 C20 113.07(18)
C34 C35 C36 120.8(2)
C35 C34 C33 120.1(2)

loop_
_geom_bond_atom_site_label_1
_geom_bond_atom_site_label_2
_geom_bond_distance
Cu1 N1 1.9311(17)
Cu1 N2 1.9392(17)
Cu1 O2 1.9686(14)
Cu1 O1 1.9744(15)
O1 C18 1.254(2)
O2 C20 1.252(2)
N2 C9 1.333(3)
N2 C6 1.400(2)
N1 C1 1.335(3)
N1 C4 1.395(3)
C4 C5 1.406(3)
C4 C3 1.416(3)
C19 C18 1.387(3)
C19 C20 1.391(3)
C6 C5 1.396(3)
C6 C7 1.421(3)
C18 C17 1.531(3)
C1 C2 1.407(3)
C20 C21 1.529(3)
C9 C8 1.411(3)
C17 F2 1.322(3)
C17 F3 1.327(2)
C17 F1 1.332(3)
Cu2 N3 1.9325(17)
Cu2 N4 1.9402(17)
Cu2 O4 1.9568(15)
Cu2 O3 1.9763(15)
O3 C39 1.253(3)
N3 C22 1.334(3)
N3 C25 1.400(3)
O4 C41 1.256(2)
N4 C30 1.342(3)
N4 C27 1.398(3)
C22 C23 1.405(3)
C41 C40 1.388(3)
C41 C42 1.529(3)
C25 C26 1.392(3)
C25 C24 1.421(3)
C40 C39 1.390(3)
C27 C26 1.402(3)
C27 C28 1.416(3)
C39 C38 1.533(3)
C38 F9 1.325(3)
C38 F8 1.325(3)
C38 F7 1.332(3)
C30 C29 1.399(3)
C42 F12 1.330(3)
C42 F10 1.332(3)
C42 F11 1.339(2)
F5 C21 1.324(3)
F6 C21 1.324(3)
F4 C21 1.328(2)
C28 C29 1.371(3)
C24 C23 1.369(3)
C11 C10 1.390(3)
C11 C12 1.399(3)
C26 C31 1.494(3)
C5 C10 1.503(3)
C3 C2 1.373(3)
C7 C8 1.363(3)
C10 C15 1.391(3)
S1 C12 1.765(2)
S1 C16 1.793(3)
C32 C33 1.393(3)
C32 C31 1.395(3)
C12 C13 1.388(3)
C31 C36 1.394(3)
C36 C35 1.387(3)
C14 C13 1.375(3)
C14 C15 1.395(3)
S2 C33 1.764(2)
S2 C37 1.796(3)
C33 C34 1.389(3)
C35 C34 1.375(3)
